data_4103126
loop_
_publ_author_name
'Meghan A. Dureen'
'Douglas W. Stephan'

_publ_section_title
;
 Reactions of Boron Amidinates with CO2 and CO and Other Small Molecules
;
_journal_name_full 'Journal of the American Chemical Society'
_journal_page_first 13559
_journal_page_last 13568
_journal_paper_doi 10.1021/ja1064153
_journal_volume 132
_journal_year 2010
_chemical_formula_sum 'C26 H29 B F10 N4'
_chemical_formula_weight 598.34
_chemical_name_systematic
; 
 ? 
;
_space_group_IT_number 14
_symmetry_cell_setting monoclinic
_symmetry_space_group_name_Hall '-P 2yn'
_symmetry_space_group_name_H-M 'P 1 21/n 1'
_atom_sites_solution_hydrogens geom
_atom_sites_solution_primary direct
_atom_sites_solution_secondary difmap
_audit_creation_method SHELXL-97
_cell_angle_alpha 90.00
_cell_angle_beta 97.190(2)
_cell_angle_gamma 90.00
_cell_formula_units_Z 4
_cell_length_a 11.2343(5)
_cell_length_b 16.3811(7)
_cell_length_c 15.2027(7)
_cell_measurement_reflns_used 6993
_cell_measurement_temperature 170(2)
_cell_measurement_theta_max 27.25
_cell_measurement_theta_min 2.47
_cell_volume 2775.8(2)
_computing_cell_refinement 'Bruker SMART'
_computing_data_collection 'Bruker SMART'
_computing_data_reduction 'Bruker SAINT'
_computing_molecular_graphics 'Bruker SHELXTL'
_computing_publication_material 'Bruker SHELXTL'
_computing_structure_refinement 'SHELXL-97 (Sheldrick, 2008)'
_computing_structure_solution 'SHELXS-97 (Sheldrick, 2008)'
_diffrn_ambient_temperature 170(2)
_diffrn_measured_fraction_theta_full 0.997
_diffrn_measured_fraction_theta_max 0.997
_diffrn_measurement_device_type 'CCD area detector'
_diffrn_measurement_method 'phi and omega scans'
_diffrn_radiation_monochromator graphite
_diffrn_radiation_source 'fine-focus sealed tube'
_diffrn_radiation_type MoK\a
_diffrn_radiation_wavelength 0.71073
_diffrn_reflns_av_R_equivalents 0.0587
_diffrn_reflns_av_sigmaI/netI 0.0436
_diffrn_reflns_limit_h_max 14
_diffrn_reflns_limit_h_min -14
_diffrn_reflns_limit_k_max 21
_diffrn_reflns_limit_k_min -21
_diffrn_reflns_limit_l_max 19
_diffrn_reflns_limit_l_min -19
_diffrn_reflns_number 43545
_diffrn_reflns_theta_full 27.53
_diffrn_reflns_theta_max 27.53
_diffrn_reflns_theta_min 1.84
_exptl_absorpt_coefficient_mu 0.132
_exptl_absorpt_correction_T_max 0.7456
_exptl_absorpt_correction_T_min 0.6484
_exptl_absorpt_correction_type multi-scan
_exptl_absorpt_process_details SADABS
_exptl_crystal_colour colourless
_exptl_crystal_density_diffrn 1.432
_exptl_crystal_density_method 'not measured'
_exptl_crystal_description irregular
_exptl_crystal_F_000 1232
_exptl_crystal_size_max 0.10
_exptl_crystal_size_mid 0.10
_exptl_crystal_size_min 0.10
_refine_diff_density_max 0.226
_refine_diff_density_min -0.228
_refine_diff_density_rms 0.044
_refine_ls_extinction_method none
_refine_ls_goodness_of_fit_ref 1.011
_refine_ls_hydrogen_treatment constr
_refine_ls_matrix_type full
_refine_ls_number_parameters 370
_refine_ls_number_reflns 6373
_refine_ls_number_restraints 0
_refine_ls_restrained_S_all 1.011
_refine_ls_R_factor_all 0.0760
_refine_ls_R_factor_gt 0.0396
_refine_ls_shift/su_max 0.001
_refine_ls_shift/su_mean 0.000
_refine_ls_structure_factor_coef Fsqd
_refine_ls_weighting_details 'calc w=1/[\s^2^(Fo^2^)+(0.0437P)^2^+0.3360P] where P=(Fo^2^+2Fc^2^)/3'
_refine_ls_weighting_scheme calc
_refine_ls_wR_factor_gt 0.0849
_refine_ls_wR_factor_ref 0.0989
_reflns_number_gt 4137
_reflns_number_total 6373
_reflns_threshold_expression >2sigma(I)
_cod_data_source_file ja1064153_si_001_04.cif
_cod_data_source_block HC(iPrN)2C(iPrN)2B(C6F5)2
_cod_database_code 4103126

loop_
_symmetry_equiv_pos_as_xyz
'x, y, z'
'-x+1/2, y+1/2, -z+1/2'
'-x, -y, -z'
'x-1/2, -y-1/2, z-1/2'

loop_
_atom_site_label
_atom_site_type_symbol
_atom_site_fract_x
_atom_site_fract_y
_atom_site_fract_z
_atom_site_U_iso_or_equiv
_atom_site_adp_type
_atom_site_occupancy
_atom_site_symmetry_multiplicity
_atom_site_calc_flag
_atom_site_refinement_flags
B1 B 0.24137(16) 0.17691(10) 0.68747(12) 0.0218(4) Uani 1 1 d .
N1 N 0.28218(11) 0.14523(7) 0.60104(8) 0.0209(3) Uani 1 1 d .
N3 N 0.33991(12) 0.27619(8) 0.55617(8) 0.0246(3) Uani 1 1 d .
N2 N 0.29359(13) 0.16682(8) 0.45195(9) 0.0283(3) Uani 1 1 d .
N4 N 0.25263(11) 0.27261(8) 0.68729(8) 0.0231(3) Uani 1 1 d .
F1 F 0.50060(8) 0.13650(6) 0.69875(6) 0.0365(3) Uani 1 1 d .
F5 F 0.18604(9) 0.16285(6) 0.87896(6) 0.0341(2) Uani 1 1 d .
F6 F 0.12445(9) 0.03608(5) 0.78253(7) 0.0356(2) Uani 1 1 d .
F10 F 0.04459(9) 0.25163(6) 0.57497(6) 0.0372(3) Uani 1 1 d .
F3 F 0.56721(10) 0.07479(7) 0.99957(7) 0.0470(3) Uani 1 1 d .
F2 F 0.64409(9) 0.08574(7) 0.83729(7) 0.0456(3) Uani 1 1 d .
F4 F 0.33434(11) 0.11121(7) 1.01660(6) 0.0462(3) Uani 1 1 d .
F7 F -0.10514(10) 0.00049(7) 0.76448(8) 0.0523(3) Uani 1 1 d .
F9 F -0.18515(9) 0.21083(7) 0.55476(8) 0.0516(3) Uani 1 1 d .
F8 F -0.26537(9) 0.08622(8) 0.64989(8) 0.0573(3) Uani 1 1 d .
C21 C 0.09760(14) 0.15157(9) 0.68608(10) 0.0238(4) Uani 1 1 d .
C15 C 0.33021(14) 0.14584(9) 0.77741(10) 0.0237(4) Uani 1 1 d .
C3 C 0.26292(14) 0.05632(9) 0.58338(10) 0.0243(4) Uani 1 1 d .
H3A H 0.2515 0.0310 0.6416 0.029 Uiso 1 1 calc R
C1 C 0.30334(13) 0.19290(9) 0.53102(10) 0.0220(3) Uani 1 1 d .
C20 C 0.29824(15) 0.14094(9) 0.86326(11) 0.0267(4) Uani 1 1 d .
C5 C 0.37324(15) 0.01526(10) 0.55381(11) 0.0303(4) Uani 1 1 d .
H5A H 0.4442 0.0291 0.5954 0.045 Uiso 1 1 calc R
H5B H 0.3845 0.0344 0.4943 0.045 Uiso 1 1 calc R
H5C H 0.3619 -0.0441 0.5527 0.045 Uiso 1 1 calc R
C19 C 0.37360(17) 0.11634(10) 0.93661(11) 0.0309(4) Uani 1 1 d .
C24 C -0.14925(16) 0.10704(12) 0.66177(13) 0.0374(5) Uani 1 1 d .
C16 C 0.45064(15) 0.12785(10) 0.77467(10) 0.0261(4) Uani 1 1 d .
C23 C -0.06844(16) 0.06444(11) 0.71903(12) 0.0350(4) Uani 1 1 d .
C2 C 0.30889(14) 0.30949(9) 0.62951(11) 0.0252(4) Uani 1 1 d .
H2A H 0.3297 0.3651 0.6405 0.030 Uiso 1 1 calc R
C12 C 0.21293(16) 0.32260(10) 0.76041(11) 0.0289(4) Uani 1 1 d .
H12A H 0.1625 0.2866 0.7939 0.035 Uiso 1 1 calc R
C25 C -0.10825(15) 0.17050(11) 0.61457(12) 0.0333(4) Uani 1 1 d .
C17 C 0.52914(15) 0.10280(10) 0.84637(12) 0.0311(4) Uani 1 1 d .
C26 C 0.01135(15) 0.19098(10) 0.62742(11) 0.0274(4) Uani 1 1 d .
C22 C 0.05083(15) 0.08615(10) 0.72899(11) 0.0276(4) Uani 1 1 d .
C14 C 0.31946(18) 0.35007(11) 0.82504(12) 0.0398(5) Uani 1 1 d .
H14A H 0.3672 0.3024 0.8465 0.060 Uiso 1 1 calc R
H14B H 0.2907 0.3781 0.8753 0.060 Uiso 1 1 calc R
H14C H 0.3692 0.3875 0.7950 0.060 Uiso 1 1 calc R
C9 C 0.44366(15) 0.31483(11) 0.51798(11) 0.0319(4) Uani 1 1 d .
H9A H 0.4586 0.2821 0.4649 0.038 Uiso 1 1 calc R
C13 C 0.13435(17) 0.39402(10) 0.72431(12) 0.0361(4) Uani 1 1 d .
H13A H 0.0668 0.3735 0.6832 0.054 Uiso 1 1 calc R
H13B H 0.1820 0.4318 0.6930 0.054 Uiso 1 1 calc R
H13C H 0.1039 0.4226 0.7735 0.054 Uiso 1 1 calc R
C18 C 0.49046(17) 0.09694(10) 0.92839(11) 0.0333(4) Uani 1 1 d .
C4 C 0.15037(16) 0.03571(11) 0.52022(12) 0.0330(4) Uani 1 1 d .
H4A H 0.0807 0.0622 0.5408 0.049 Uiso 1 1 calc R
H4B H 0.1384 -0.0236 0.5188 0.049 Uiso 1 1 calc R
H4C H 0.1598 0.0552 0.4605 0.049 Uiso 1 1 calc R
C10 C 0.55623(17) 0.31087(14) 0.58425(13) 0.0495(5) Uani 1 1 d .
H10A H 0.5720 0.2541 0.6023 0.074 Uiso 1 1 calc R
H10B H 0.5451 0.3438 0.6364 0.074 Uiso 1 1 calc R
H10C H 0.6244 0.3321 0.5569 0.074 Uiso 1 1 calc R
C11 C 0.41406(19) 0.40138(12) 0.48690(14) 0.0474(5) Uani 1 1 d .
H11A H 0.3413 0.4010 0.4439 0.071 Uiso 1 1 calc R
H11B H 0.4810 0.4237 0.4589 0.071 Uiso 1 1 calc R
H11C H 0.4007 0.4353 0.5378 0.071 Uiso 1 1 calc R
C6 C 0.28896(18) 0.21672(11) 0.37223(11) 0.0380(5) Uani 1 1 d .
H6A H 0.3025 0.2754 0.3888 0.046 Uiso 1 1 calc R
C7 C 0.1643(2) 0.20586(13) 0.32254(15) 0.0695(8) Uani 1 1 d .
H7A H 0.1045 0.2251 0.3595 0.104 Uiso 1 1 calc R
H7B H 0.1505 0.1480 0.3086 0.104 Uiso 1 1 calc R
H7C H 0.1574 0.2375 0.2674 0.104 Uiso 1 1 calc R
C8 C 0.3858(3) 0.18780(16) 0.31819(15) 0.0796(9) Uani 1 1 d .
H8A H 0.4648 0.1960 0.3523 0.119 Uiso 1 1 calc R
H8B H 0.3808 0.2191 0.2629 0.119 Uiso 1 1 calc R
H8C H 0.3742 0.1297 0.3045 0.119 Uiso 1 1 calc R

loop_
_atom_site_aniso_label
_atom_site_aniso_U_11
_atom_site_aniso_U_22
_atom_site_aniso_U_33
_atom_site_aniso_U_23
_atom_site_aniso_U_13
_atom_site_aniso_U_12
B1 0.0211(10) 0.0205(9) 0.0244(10) -0.0001(7) 0.0053(8) 0.0003(7)
N1 0.0211(7) 0.0212(6) 0.0212(7) -0.0002(5) 0.0056(6) -0.0016(5)
N3 0.0256(7) 0.0239(7) 0.0252(7) 0.0017(6) 0.0069(6) -0.0036(6)
N2 0.0345(8) 0.0310(7) 0.0199(7) 0.0013(6) 0.0051(6) 0.0009(6)
N4 0.0237(7) 0.0225(7) 0.0234(7) -0.0011(5) 0.0038(6) 0.0004(6)
F1 0.0233(5) 0.0590(6) 0.0281(5) 0.0017(5) 0.0065(4) 0.0010(5)
F5 0.0367(6) 0.0395(5) 0.0286(5) 0.0002(4) 0.0139(4) 0.0060(5)
F6 0.0396(6) 0.0273(5) 0.0413(6) 0.0056(5) 0.0105(5) -0.0021(4)
F10 0.0332(6) 0.0368(6) 0.0401(6) 0.0084(5) -0.0014(5) 0.0009(5)
F3 0.0527(7) 0.0519(7) 0.0318(6) 0.0060(5) -0.0128(5) 0.0051(5)
F2 0.0262(6) 0.0632(7) 0.0452(7) 0.0016(5) -0.0036(5) 0.0072(5)
F4 0.0641(8) 0.0535(7) 0.0224(5) 0.0045(5) 0.0108(5) 0.0047(6)
F7 0.0515(7) 0.0483(7) 0.0618(8) -0.0030(6) 0.0256(6) -0.0257(6)
F9 0.0288(6) 0.0611(7) 0.0617(8) -0.0054(6) -0.0071(6) 0.0094(5)
F8 0.0241(6) 0.0778(9) 0.0719(8) -0.0226(7) 0.0138(6) -0.0153(6)
C21 0.0243(9) 0.0234(8) 0.0254(8) -0.0055(7) 0.0099(7) 0.0000(7)
C15 0.0277(9) 0.0199(8) 0.0241(8) -0.0014(6) 0.0054(7) -0.0007(7)
C3 0.0273(9) 0.0217(8) 0.0248(9) -0.0015(6) 0.0073(7) -0.0011(7)
C1 0.0170(8) 0.0236(8) 0.0255(9) 0.0017(7) 0.0035(7) 0.0017(6)
C20 0.0301(9) 0.0232(8) 0.0278(9) -0.0009(7) 0.0077(8) 0.0017(7)
C5 0.0313(10) 0.0270(9) 0.0338(10) -0.0003(7) 0.0091(8) 0.0054(7)
C19 0.0456(12) 0.0285(9) 0.0197(9) 0.0001(7) 0.0076(8) 0.0000(8)
C24 0.0205(9) 0.0488(11) 0.0445(11) -0.0202(9) 0.0111(9) -0.0070(8)
C16 0.0259(9) 0.0303(9) 0.0224(9) -0.0005(7) 0.0041(7) -0.0007(7)
C23 0.0357(11) 0.0327(9) 0.0406(11) -0.0106(8) 0.0205(9) -0.0129(8)
C2 0.0245(9) 0.0217(8) 0.0290(9) 0.0018(7) 0.0014(7) -0.0018(7)
C12 0.0363(10) 0.0229(8) 0.0288(9) -0.0032(7) 0.0097(8) 0.0014(7)
C25 0.0229(9) 0.0394(10) 0.0371(10) -0.0116(8) 0.0012(8) 0.0050(8)
C17 0.0251(10) 0.0335(9) 0.0339(10) -0.0015(8) 0.0002(8) 0.0011(7)
C26 0.0266(9) 0.0252(8) 0.0315(9) -0.0042(7) 0.0075(8) 0.0011(7)
C22 0.0283(10) 0.0262(8) 0.0298(9) -0.0046(7) 0.0096(8) 0.0006(7)
C14 0.0551(13) 0.0288(9) 0.0345(10) -0.0071(8) 0.0020(9) 0.0025(9)
C9 0.0288(10) 0.0383(10) 0.0297(9) 0.0063(8) 0.0081(8) -0.0098(8)
C13 0.0394(11) 0.0285(9) 0.0419(11) -0.0041(8) 0.0113(9) 0.0047(8)
C18 0.0409(11) 0.0296(9) 0.0263(10) 0.0017(7) -0.0077(8) 0.0004(8)
C4 0.0312(10) 0.0302(9) 0.0380(10) -0.0101(8) 0.0061(8) -0.0041(7)
C10 0.0296(11) 0.0733(15) 0.0458(12) 0.0125(11) 0.0056(9) -0.0088(10)
C11 0.0504(13) 0.0417(11) 0.0504(13) 0.0133(10) 0.0078(10) -0.0158(10)
C6 0.0568(13) 0.0328(10) 0.0236(9) 0.0046(8) 0.0021(9) 0.0038(9)
C7 0.100(2) 0.0432(12) 0.0522(14) 0.0022(11) -0.0424(14) -0.0027(13)
C8 0.131(3) 0.0705(17) 0.0490(14) 0.0161(12) 0.0554(16) 0.0164(17)

loop_
_atom_type_symbol
_atom_type_description
_atom_type_scat_dispersion_real
_atom_type_scat_dispersion_imag
_atom_type_scat_source
C C 0.0033 0.0016 'International Tables Vol C Tables 4.2.6.8 and 6.1.1.4'
H H 0.0000 0.0000 'International Tables Vol C Tables 4.2.6.8 and 6.1.1.4'
B B 0.0013 0.0007 'International Tables Vol C Tables 4.2.6.8 and 6.1.1.4'
N N 0.0061 0.0033 'International Tables Vol C Tables 4.2.6.8 and 6.1.1.4'
F F 0.0171 0.0103 'International Tables Vol C Tables 4.2.6.8 and 6.1.1.4'

loop_
_geom_angle_atom_site_label_1
_geom_angle_atom_site_label_2
_geom_angle_atom_site_label_3
_geom_angle
N1 B1 N4 107.63(12)
N1 B1 C21 107.33(13)
N4 B1 C21 109.06(12)
N1 B1 C15 112.72(13)
N4 B1 C15 105.40(12)
C21 B1 C15 114.46(13)
C1 N1 C3 116.98(12)
C1 N1 B1 125.02(12)
C3 N1 B1 115.59(12)
C2 N3 C1 120.59(13)
C2 N3 C9 116.67(13)
C1 N3 C9 119.83(13)
C1 N2 C6 126.13(14)
C2 N4 C12 117.78(13)
C2 N4 B1 120.84(13)
C12 N4 B1 120.91(12)
C26 C21 C22 112.61(15)
C26 C21 B1 119.28(14)
C22 C21 B1 127.50(14)
C16 C15 C20 112.35(15)
C16 C15 B1 121.65(14)
C20 C15 B1 125.82(14)
N1 C3 C5 112.23(13)
N1 C3 C4 114.78(13)
C5 C3 C4 110.88(13)
N2 C1 N1 122.96(14)
N2 C1 N3 123.41(14)
N1 C1 N3 113.62(13)
F5 C20 C19 115.18(14)
F5 C20 C15 120.03(14)
C19 C20 C15 124.77(16)
F4 C19 C18 119.54(16)
F4 C19 C20 120.87(16)
C18 C19 C20 119.58(15)
F8 C24 C23 120.92(17)
F8 C24 C25 120.45(18)
C23 C24 C25 118.60(16)
F1 C16 C17 114.45(14)
F1 C16 C15 120.84(14)
C17 C16 C15 124.68(15)
F7 C23 C24 120.10(16)
F7 C23 C22 120.03(17)
C24 C23 C22 119.85(16)
N4 C2 N3 125.49(14)
N4 C12 C14 111.07(14)
N4 C12 C13 111.47(13)
C14 C12 C13 112.28(14)
F9 C25 C24 119.66(16)
F9 C25 C26 120.61(16)
C24 C25 C26 119.71(17)
F2 C17 C18 119.68(16)
F2 C17 C16 120.60(15)
C18 C17 C16 119.70(16)
F10 C26 C25 115.57(15)
F10 C26 C21 119.76(14)
C25 C26 C21 124.59(16)
F6 C22 C23 114.88(15)
F6 C22 C21 120.52(15)
C23 C22 C21 124.54(16)
N3 C9 C10 110.34(14)
N3 C9 C11 111.27(14)
C10 C9 C11 112.25(16)
F3 C18 C19 120.87(16)
F3 C18 C17 120.32(17)
C19 C18 C17 118.78(16)
N2 C6 C7 106.45(16)
N2 C6 C8 108.76(16)
C7 C6 C8 111.91(19)

loop_
_geom_bond_atom_site_label_1
_geom_bond_atom_site_label_2
_geom_bond_distance
B1 N1 1.535(2)
B1 N4 1.573(2)
B1 C21 1.665(2)
B1 C15 1.668(2)
N1 C1 1.3648(19)
N1 C3 1.4917(19)
N3 C2 1.326(2)
N3 C1 1.4620(19)
N3 C9 1.505(2)
N2 C1 1.2674(19)
N2 C6 1.457(2)
N4 C2 1.2942(19)
N4 C12 1.493(2)
F1 C16 1.3526(18)
F5 C20 1.3602(18)
F6 C22 1.3603(19)
F10 C26 1.3553(18)
F3 C18 1.3464(19)
F2 C17 1.3453(19)
F4 C19 1.3471(19)
F7 C23 1.348(2)
F9 C25 1.347(2)
F8 C24 1.339(2)
C21 C26 1.391(2)
C21 C22 1.391(2)
C15 C16 1.390(2)
C15 C20 1.399(2)
C3 C5 1.526(2)
C3 C4 1.527(2)
C20 C19 1.373(2)
C19 C18 1.372(3)
C24 C23 1.368(3)
C24 C25 1.375(3)
C16 C17 1.376(2)
C23 C22 1.376(2)
C12 C14 1.519(3)
C12 C13 1.526(2)
C25 C26 1.375(2)
C17 C18 1.374(2)
C9 C10 1.516(3)
C9 C11 1.518(3)
C6 C7 1.516(3)
C6 C8 1.518(3)
